data_7224112
loop_
_publ_author_name
'Jin, Lu'
'Li, Xin-Xiong'
'Zhao, Dan'
'Li, Hao-Hong'
'Zheng, Shou-Tian'

_publ_section_title
;
 A rare polyniobotungstate-based framework and its structural
 transformation in a single-crystal-to-single-crystal process induced by
 iodide ions
;
_journal_issue 10
_journal_name_full CrystEngComm
_journal_page_first 1705
_journal_paper_doi 10.1039/C5CE02443A
_journal_volume 18
_journal_year 2016
_chemical_formula_moiety {[Cu(en)2(H2O)]2[Nb3W3O19][Cu]2}?OH
_chemical_formula_sum 'C8 H37 Cu4 N8 Na0 Nb3 O22 W3'
_chemical_formula_weight 1681.90
_chemical_name_systematic
; 
 ? 
;
_space_group_IT_number 58
_symmetry_cell_setting orthorhombic
_symmetry_space_group_name_Hall '-P 2 2n'
_symmetry_space_group_name_H-M 'P n n m'
_atom_sites_solution_hydrogens geom
_atom_sites_solution_primary direct
_atom_sites_solution_secondary difmap
_audit_creation_method SHELXL-97
_audit_update_record
;
2016-01-30 deposited with the CCDC.
2016-02-02 downloaded from the CCDC.
;
_cell_angle_alpha 90.00
_cell_angle_beta 90.00
_cell_angle_gamma 90.00
_cell_formula_units_Z 2
_cell_length_a 11.2042(13)
_cell_length_b 14.7102(17)
_cell_length_c 9.5638(11)
_cell_measurement_reflns_used 5033
_cell_measurement_temperature 296(2)
_cell_measurement_theta_max 25.556
_cell_measurement_theta_min 2.540
_cell_volume 1576.3(3)
_computing_structure_refinement 'SHELXL-97 (Sheldrick, 1997)'
_computing_structure_solution 'SHELXS-97 (Sheldrick, 1990)'
_diffrn_ambient_temperature 296(2)
_diffrn_measured_fraction_theta_full 0.989
_diffrn_measured_fraction_theta_max 0.989
_diffrn_measurement_device_type 'mercury CCD'
_diffrn_measurement_method dtprofit.ref
_diffrn_radiation_monochromator graphite
_diffrn_radiation_source 'fine-focus sealed tube'
_diffrn_radiation_type MoK\a
_diffrn_radiation_wavelength 0.71073
_diffrn_reflns_av_R_equivalents 0.0149
_diffrn_reflns_av_sigmaI/netI 0.0146
_diffrn_reflns_limit_h_max 10
_diffrn_reflns_limit_h_min -13
_diffrn_reflns_limit_k_max 17
_diffrn_reflns_limit_k_min -17
_diffrn_reflns_limit_l_max 11
_diffrn_reflns_limit_l_min -9
_diffrn_reflns_number 5807
_diffrn_reflns_theta_full 25.06
_diffrn_reflns_theta_max 25.06
_diffrn_reflns_theta_min 2.28
_diffrn_standards_decay_% none
_diffrn_standards_interval_count none
_diffrn_standards_interval_time none
_diffrn_standards_number none
_exptl_absorpt_coefficient_mu 14.680
_exptl_absorpt_correction_T_max 0.7452
_exptl_absorpt_correction_T_min 0.6458
_exptl_absorpt_correction_type empirical
_exptl_absorpt_process_details 'SADABS (Sheldrick, 1996)'
_exptl_crystal_colour Purple
_exptl_crystal_density_diffrn 3.544
_exptl_crystal_density_method 'not measured'
_exptl_crystal_description block
_exptl_crystal_F_000 1556
_exptl_crystal_size_max 0.30
_exptl_crystal_size_mid 0.26
_exptl_crystal_size_min 0.25
_refine_diff_density_max 1.686
_refine_diff_density_min -2.907
_refine_diff_density_rms 0.460
_refine_ls_extinction_method none
_refine_ls_goodness_of_fit_ref 1.357
_refine_ls_hydrogen_treatment mixed
_refine_ls_matrix_type full
_refine_ls_number_parameters 118
_refine_ls_number_reflns 1477
_refine_ls_number_restraints 18
_refine_ls_restrained_S_all 1.349
_refine_ls_R_factor_all 0.0537
_refine_ls_R_factor_gt 0.0506
_refine_ls_shift/su_max 0.000
_refine_ls_shift/su_mean 0.000
_refine_ls_structure_factor_coef Fsqd
_refine_ls_weighting_details 'calc w=1/[\s^2^(Fo^2^)+(0.0389P)^2^+119.2780P] where P=(Fo^2^+2Fc^2^)/3'
_refine_ls_weighting_scheme calc
_refine_ls_wR_factor_gt 0.1317
_refine_ls_wR_factor_ref 0.1525
_reflns_number_gt 1470
_reflns_number_total 1477
_reflns_threshold_expression >2sigma(I)
_cod_data_source_file c5ce02443a2.cif
_cod_data_source_block 1
_cod_depositor_comments
;
The following automatic conversions were performed:

'_symmetry_cell_setting' value 'Orthorhombic' changed to
'orthorhombic' according to
/usr/data/users/saulius/crontab/automatic-downloads/rss-feeds/RSC/lib/dictionaries/cif_core.dic
dictionary named 'cif_core.dic' version 2.4.2 from 2011-04-26.

Automatic conversion script
Id: cif_fix_values 4268 2015-11-12 08:31:59Z antanas 

 Adding full bibliography for 7224112.cif.
;
_cod_original_sg_symbol_H-M Pnnm
_cod_database_code 7224112

loop_
_symmetry_equiv_pos_as_xyz
'x, y, z'
'-x, -y, z'
'-x+1/2, y+1/2, -z+1/2'
'x+1/2, -y+1/2, -z+1/2'
'-x, -y, -z'
'x, y, -z'
'x-1/2, -y-1/2, z-1/2'
'-x-1/2, y-1/2, z-1/2'

loop_
_atom_site_label
_atom_site_type_symbol
_atom_site_fract_x
_atom_site_fract_y
_atom_site_fract_z
_atom_site_U_iso_or_equiv
_atom_site_adp_type
_atom_site_occupancy
_atom_site_symmetry_multiplicity
_atom_site_calc_flag
_atom_site_refinement_flags
Nb1 Nb 0.63145(8) 0.05426(6) 0.17223(10) 0.0121(3) Uani 0.60 1 d P
W1 W 0.63145(8) 0.05426(6) 0.17223(10) 0.0121(3) Uani 0.40 1 d P
Nb2 Nb 0.39937(10) 0.13947(7) 0.0000 0.0151(3) Uani 0.30 2 d SP
W2 W 0.39937(10) 0.13947(7) 0.0000 0.0151(3) Uani 0.70 2 d SP
Cu1 Cu 0.8141(2) 0.26318(19) 0.0000 0.0138(6) Uani 1 2 d S
Cu2 Cu 0.7415(4) 0.1223(3) 0.5000 0.0429(10) Uani 1 2 d S
O1 O 0.7312(11) 0.0943(9) 0.3033(13) 0.024(3) Uani 1 1 d .
O2 O 0.5000 0.0000 0.0000 0.006(4) Uani 1 4 d SU
O3 O 0.3287(18) 0.2422(13) 0.0000 0.030(4) Uani 1 2 d SU
O4 O 0.7139(15) 0.0898(10) 0.0000 0.015(3) Uani 1 2 d S
O5 O 0.5225(9) 0.1566(7) 0.1421(11) 0.012(2) Uani 1 1 d .
O6 O 0.3105(8) 0.0703(7) 0.1405(11) 0.008(2) Uani 1 1 d U
O7 O 0.5000 0.0000 0.2819(15) 0.011(3) Uani 1 2 d S
O1W O 0.944(2) 0.3859(13) 0.0000 0.038(6) Uani 1 2 d S
N1 N 0.9176(12) 0.2032(10) 0.1439(14) 0.018(3) Uani 1 1 d .
H1A H 0.9500 0.2456 0.2002 0.021 Uiso 1 1 calc R
H1B H 0.8734 0.1655 0.1968 0.021 Uiso 1 1 calc R
N2 N 0.6983(13) 0.3150(9) 0.1412(15) 0.017(3) Uani 1 1 d .
H2A H 0.6576 0.2693 0.1815 0.020 Uiso 1 1 calc R
H2B H 0.7394 0.3441 0.2086 0.020 Uiso 1 1 calc R
C1 C 1.017(3) 0.149(2) 0.070(2) 0.071(10) Uani 1 1 d .
H1C H 1.0124 0.0873 0.1012 0.086 Uiso 1 1 d R
H1D H 1.0926 0.1728 0.1012 0.086 Uiso 1 1 d R
C2 C 0.612(3) 0.380(2) 0.075(2) 0.063(9) Uani 1 1 d .
H2C H 0.6292 0.4404 0.1069 0.075 Uiso 1 1 d R
H2D H 0.5333 0.3645 0.1069 0.075 Uiso 1 1 d R

loop_
_atom_site_aniso_label
_atom_site_aniso_U_11
_atom_site_aniso_U_22
_atom_site_aniso_U_33
_atom_site_aniso_U_23
_atom_site_aniso_U_13
_atom_site_aniso_U_12
Nb1 0.0140(5) 0.0135(5) 0.0088(5) -0.0003(4) -0.0021(4) -0.0053(4)
W1 0.0140(5) 0.0135(5) 0.0088(5) -0.0003(4) -0.0021(4) -0.0053(4)
Nb2 0.0167(6) 0.0103(5) 0.0183(6) 0.000 0.000 0.0034(4)
W2 0.0167(6) 0.0103(5) 0.0183(6) 0.000 0.000 0.0034(4)
Cu1 0.0133(13) 0.0206(14) 0.0075(12) 0.000 0.000 -0.0014(11)
Cu2 0.044(2) 0.058(3) 0.0263(19) 0.000 0.000 0.005(2)
O1 0.025(6) 0.032(7) 0.015(6) -0.001(5) -0.002(5) -0.015(6)
O2 0.005(5) 0.007(5) 0.007(5) 0.000 0.000 0.001(4)
O3 0.031(6) 0.027(6) 0.033(6) 0.000 0.000 0.006(4)
O4 0.018(8) 0.011(7) 0.015(8) 0.000 0.000 -0.003(6)
O5 0.016(5) 0.006(5) 0.013(5) -0.002(4) -0.001(4) 0.000(4)
O6 0.006(4) 0.007(4) 0.011(4) -0.001(3) 0.003(3) 0.002(3)
O7 0.014(7) 0.012(7) 0.006(7) 0.000 0.000 0.003(6)
O1W 0.073(16) 0.023(10) 0.018(9) 0.000 0.000 -0.031(10)
N1 0.014(6) 0.025(7) 0.013(7) 0.005(6) -0.001(6) -0.011(6)
N2 0.024(7) 0.010(6) 0.017(7) 0.004(6) -0.003(6) -0.003(6)
C1 0.08(2) 0.11(2) 0.022(11) -0.014(15) -0.012(13) 0.061(19)
C2 0.09(2) 0.081(19) 0.019(12) -0.021(12) -0.019(13) 0.056(17)

loop_
_atom_type_symbol
_atom_type_description
_atom_type_scat_dispersion_real
_atom_type_scat_dispersion_imag
_atom_type_scat_source
C C 0.0033 0.0016 'International Tables Vol C Tables 4.2.6.8 and 6.1.1.4'
H H 0.0000 0.0000 'International Tables Vol C Tables 4.2.6.8 and 6.1.1.4'
N N 0.0061 0.0033 'International Tables Vol C Tables 4.2.6.8 and 6.1.1.4'
O O 0.0106 0.0060 'International Tables Vol C Tables 4.2.6.8 and 6.1.1.4'
Na Na 0.0362 0.0249 'International Tables Vol C Tables 4.2.6.8 and 6.1.1.4'
Cu Cu 0.3201 1.2651 'International Tables Vol C Tables 4.2.6.8 and 6.1.1.4'
Nb Nb -2.0727 0.6215 'International Tables Vol C Tables 4.2.6.8 and 6.1.1.4'
W W -0.8490 6.8722 'International Tables Vol C Tables 4.2.6.8 and 6.1.1.4'

loop_
_geom_angle_atom_site_label_1
_geom_angle_atom_site_label_2
_geom_angle_atom_site_label_3
_geom_angle
_geom_angle_site_symmetry_1
_geom_angle_site_symmetry_3
O1 Nb1 O4 102.0(5) . .
O1 Nb1 O5 103.9(5) . .
O4 Nb1 O5 88.0(6) . .
O1 Nb1 O6 102.1(5) . 2_655
O4 Nb1 O6 87.9(5) . 2_655
O5 Nb1 O6 154.0(4) . 2_655
O1 Nb1 O7 103.2(5) . .
O4 Nb1 O7 154.8(5) . .
O5 Nb1 O7 85.7(3) . .
O6 Nb1 O7 87.3(3) 2_655 .
O1 Nb1 O2 179.5(4) . .
O4 Nb1 O2 78.3(4) . .
O5 Nb1 O2 76.5(3) . .
O6 Nb1 O2 77.5(3) 2_655 .
O7 Nb1 O2 76.6(4) . .
O1 Nb1 W1 134.8(4) . 6
O4 Nb1 W1 32.8(4) . 6
O5 Nb1 W1 81.5(3) . 6
O6 Nb1 W1 81.1(3) 2_655 6
O7 Nb1 W1 122.0(4) . 6
O2 Nb1 W1 45.48(2) . 6
O1 Nb1 Nb1 134.8(4) . 6
O4 Nb1 Nb1 32.8(4) . 6
O5 Nb1 Nb1 81.5(3) . 6
O6 Nb1 Nb1 81.1(3) 2_655 6
O7 Nb1 Nb1 122.0(4) . 6
O2 Nb1 Nb1 45.48(2) . 6
W1 Nb1 Nb1 0.0 6 6
O1 Nb1 Nb2 134.5(4) . 5_655
O4 Nb1 Nb2 82.0(4) . 5_655
O5 Nb1 Nb2 121.6(3) . 5_655
O6 Nb1 Nb2 32.4(3) 2_655 5_655
O7 Nb1 Nb2 80.7(2) . 5_655
O2 Nb1 Nb2 45.02(2) . 5_655
W1 Nb1 Nb2 60.152(19) 6 5_655
Nb1 Nb1 Nb2 60.152(19) 6 5_655
O1 Nb1 Nb2 135.7(4) . .
O4 Nb1 Nb2 81.5(4) . .
O5 Nb1 Nb2 31.8(3) . .
O6 Nb1 Nb2 122.2(3) 2_655 .
O7 Nb1 Nb2 80.3(2) . .
O2 Nb1 Nb2 44.78(2) . .
W1 Nb1 Nb2 60.290(19) 6 .
Nb1 Nb1 Nb2 60.290(19) 6 .
Nb2 Nb1 Nb2 89.79(3) 5_655 .
O1 Nb1 Nb1 135.2(4) . 2_655
O4 Nb1 Nb1 122.8(4) . 2_655
O5 Nb1 Nb1 79.5(3) . 2_655
O6 Nb1 Nb1 81.2(3) 2_655 2_655
O7 Nb1 Nb1 32.0(4) . 2_655
O2 Nb1 Nb1 44.52(2) . 2_655
W1 Nb1 Nb1 90.0 6 2_655
Nb1 Nb1 Nb1 90.0 6 2_655
Nb2 Nb1 Nb1 59.87(3) 5_655 2_655
Nb2 Nb1 Nb1 59.46(3) . 2_655
O3 Nb2 O5 102.3(6) . .
O3 Nb2 O5 102.3(6) . 6
O5 Nb2 O5 88.2(6) . 6
O3 Nb2 O6 103.0(6) . 6
O5 Nb2 O6 154.7(4) . 6
O5 Nb2 O6 87.1(4) 6 6
O3 Nb2 O6 103.0(6) . .
O5 Nb2 O6 87.1(4) . .
O5 Nb2 O6 154.7(4) 6 .
O6 Nb2 O6 86.7(6) 6 .
O3 Nb2 O2 178.8(7) . .
O5 Nb2 O2 76.9(3) . .
O5 Nb2 O2 76.9(3) 6 .
O6 Nb2 O2 77.8(3) 6 .
O6 Nb2 O2 77.8(3) . .
O3 Nb2 Nb1 135.6(5) . 5_655
O5 Nb2 Nb1 122.1(3) . 5_655
O5 Nb2 Nb1 80.7(3) 6 5_655
O6 Nb2 Nb1 32.6(3) 6 5_655
O6 Nb2 Nb1 80.8(3) . 5_655
O2 Nb2 Nb1 45.22(2) . 5_655
O3 Nb2 Nb1 135.6(5) . 2_655
O5 Nb2 Nb1 80.7(3) . 2_655
O5 Nb2 Nb1 122.1(3) 6 2_655
O6 Nb2 Nb1 80.8(3) 6 2_655
O6 Nb2 Nb1 32.6(3) . 2_655
O2 Nb2 Nb1 45.22(2) . 2_655
Nb1 Nb2 Nb1 59.70(4) 5_655 2_655
O3 Nb2 Nb1 134.2(5) . .
O5 Nb2 Nb1 31.9(3) . .
O5 Nb2 Nb1 80.9(3) 6 .
O6 Nb2 Nb1 122.8(3) 6 .
O6 Nb2 Nb1 82.1(3) . .
O2 Nb2 Nb1 44.98(2) . .
Nb1 Nb2 Nb1 90.21(3) 5_655 .
Nb1 Nb2 Nb1 60.68(3) 2_655 .
O3 Nb2 Nb1 134.2(5) . 6
O5 Nb2 Nb1 80.9(3) . 6
O5 Nb2 Nb1 31.9(3) 6 6
O6 Nb2 Nb1 82.1(3) 6 6
O6 Nb2 Nb1 122.8(3) . 6
O2 Nb2 Nb1 44.98(2) . 6
Nb1 Nb2 Nb1 60.68(3) 5_655 6
Nb1 Nb2 Nb1 90.21(3) 2_655 6
Nb1 Nb2 Nb1 59.42(4) . 6
N1 Cu1 N1 86.7(8) 6 .
N1 Cu1 N2 94.5(6) 6 6
N1 Cu1 N2 174.8(6) . 6
N1 Cu1 N2 174.8(6) 6 .
N1 Cu1 N2 94.5(6) . .
N2 Cu1 N2 83.8(8) 6 .
N1 Cu1 O1W 88.9(6) 6 .
N1 Cu1 O1W 88.9(6) . .
N2 Cu1 O1W 96.2(6) 6 .
N2 Cu1 O1W 96.2(6) . .
O1 Cu2 O1 154.4(8) . 6_556
O1 Cu2 O3 102.6(4) . 7_666
O1 Cu2 O3 102.6(4) 6_556 7_666
Nb1 O1 Cu2 142.6(7) . .
Nb2 O2 W2 180.00(5) . 5_655
Nb2 O2 Nb2 180.00(5) . 5_655
W2 O2 Nb2 0.00(5) 5_655 5_655
Nb2 O2 W1 89.76(3) . 5_655
W2 O2 W1 90.24(3) 5_655 5_655
Nb2 O2 W1 90.24(3) 5_655 5_655
Nb2 O2 Nb1 89.76(3) . 5_655
W2 O2 Nb1 90.24(3) 5_655 5_655
Nb2 O2 Nb1 90.24(3) 5_655 5_655
W1 O2 Nb1 0.00(6) 5_655 5_655
Nb2 O2 Nb1 90.24(3) . .
W2 O2 Nb1 89.76(3) 5_655 .
Nb2 O2 Nb1 89.76(3) 5_655 .
W1 O2 Nb1 180.00(6) 5_655 .
Nb1 O2 Nb1 180.00(6) 5_655 .
Nb2 O2 Nb1 89.76(3) . 2_655
W2 O2 Nb1 90.24(3) 5_655 2_655
Nb2 O2 Nb1 90.24(3) 5_655 2_655
W1 O2 Nb1 89.03(5) 5_655 2_655
Nb1 O2 Nb1 89.03(5) 5_655 2_655
Nb1 O2 Nb1 90.97(5) . 2_655
Nb2 O2 W1 89.76(3) . 2_655
W2 O2 W1 90.24(3) 5_655 2_655
Nb2 O2 W1 90.24(3) 5_655 2_655
W1 O2 W1 89.03(5) 5_655 2_655
Nb1 O2 W1 89.03(5) 5_655 2_655
Nb1 O2 W1 90.97(5) . 2_655
Nb1 O2 W1 0.00(6) 2_655 2_655
Nb2 O2 Nb1 90.24(3) . 6
W2 O2 Nb1 89.76(3) 5_655 6
Nb2 O2 Nb1 89.76(3) 5_655 6
W1 O2 Nb1 90.97(5) 5_655 6
Nb1 O2 Nb1 90.97(5) 5_655 6
Nb1 O2 Nb1 89.03(5) . 6
Nb1 O2 Nb1 180.00(5) 2_655 6
W1 O2 Nb1 180.00(5) 2_655 6
Nb2 O2 W1 90.24(3) . 6
W2 O2 W1 89.76(3) 5_655 6
Nb2 O2 W1 89.76(3) 5_655 6
W1 O2 W1 90.97(5) 5_655 6
Nb1 O2 W1 90.97(5) 5_655 6
Nb1 O2 W1 89.03(5) . 6
Nb1 O2 W1 180.00(5) 2_655 6
W1 O2 W1 180.00(5) 2_655 6
Nb1 O2 W1 0.00(6) 6 6
Nb2 O3 Cu2 178.5(12) . 7_565
W1 O4 Nb1 0.00(7) 6 6
W1 O4 Nb1 114.4(8) 6 .
Nb1 O4 Nb1 114.4(8) 6 .
Nb2 O5 Nb1 116.3(5) . .
Nb2 O6 W1 114.9(5) . 2_655
Nb2 O6 Nb1 114.9(5) . 2_655
W1 O6 Nb1 0.00(8) 2_655 2_655
W1 O7 Nb1 0.00(7) 2_655 2_655
W1 O7 Nb1 115.9(7) 2_655 .
Nb1 O7 Nb1 115.9(7) 2_655 .
C1 N1 Cu1 109.4(11) . .
C1 N1 H1A 109.8 . .
Cu1 N1 H1A 109.8 . .
C1 N1 H1B 109.8 . .
Cu1 N1 H1B 109.8 . .
H1A N1 H1B 108.2 . .
C2 N2 Cu1 111.9(12) . .
C2 N2 H2A 109.2 . .
Cu1 N2 H2A 109.2 . .
C2 N2 H2B 109.2 . .
Cu1 N2 H2B 109.2 . .
H2A N2 H2B 107.9 . .
C1 C1 N1 117.2(10) 6 .
C1 C1 H1C 108.0 6 .
N1 C1 H1C 107.8 . .
C1 C1 H1D 108.0 6 .
N1 C1 H1D 108.0 . .
H1C C1 H1D 107.3 . .
C2 C2 N2 115.0(10) 6 .
C2 C2 H2C 108.5 6 .
N2 C2 H2C 109.1 . .
C2 C2 H2D 108.5 6 .
N2 C2 H2D 107.9 . .
H2C C2 H2D 107.5 . .

loop_
_geom_bond_atom_site_label_1
_geom_bond_atom_site_label_2
_geom_bond_distance
_geom_bond_site_symmetry_2
Nb1 O1 1.780(12) .
Nb1 O4 1.960(9) .
Nb1 O5 1.960(10) .
Nb1 O6 1.967(10) 2_655
Nb1 O7 1.976(8) .
Nb1 O2 2.3494(9) .
Nb1 W1 3.2944(19) 6
Nb1 Nb1 3.2944(19) 6
Nb1 Nb2 3.3096(13) 5_655
Nb1 Nb2 3.3236(14) .
Nb1 Nb1 3.3504(18) 2_655
Nb2 O3 1.706(19) .
Nb2 O5 1.952(10) .
Nb2 O5 1.952(10) 6
Nb2 O6 1.958(10) 6
Nb2 O6 1.958(10) .
Nb2 O2 2.3410(11) .
Nb2 Nb1 3.3096(13) 5_655
Nb2 Nb1 3.3096(13) 2_655
Nb2 Nb1 3.3236(14) 6
Cu1 N1 2.004(14) 6
Cu1 N1 2.004(14) .
Cu1 N2 2.022(14) 6
Cu1 N2 2.022(14) .
Cu1 O1W 2.318(18) .
Cu2 O1 1.929(12) .
Cu2 O1 1.929(12) 6_556
Cu2 O3 2.22(2) 7_666
O2 W2 2.3410(11) 5_655
O2 Nb2 2.3410(11) 5_655
O2 W1 2.3494(9) 5_655
O2 Nb1 2.3494(9) 5_655
O2 Nb1 2.3494(9) 2_655
O2 W1 2.3494(9) 2_655
O2 Nb1 2.3494(9) 6
O2 W1 2.3494(9) 6
O3 Cu2 2.22(2) 7_565
O4 W1 1.960(9) 6
O4 Nb1 1.960(9) 6
O6 W1 1.967(10) 2_655
O6 Nb1 1.967(10) 2_655
O7 W1 1.976(8) 2_655
O7 Nb1 1.976(8) 2_655
N1 C1 1.54(3) .
N1 H1A 0.9000 .
N1 H1B 0.9000 .
N2 C2 1.50(3) .
N2 H2A 0.9000 .
N2 H2B 0.9000 .
C1 C1 1.34(4) 6
C1 H1C 0.9599 .
C1 H1D 0.9599 .
C2 C2 1.43(4) 6
C2 H2C 0.9599 .
C2 H2D 0.9600 .

loop_
_geom_hbond_atom_site_label_D
_geom_hbond_atom_site_label_H
_geom_hbond_atom_site_label_A
_geom_hbond_distance_DH
_geom_hbond_distance_HA
_geom_hbond_distance_DA
_geom_hbond_angle_DHA
_geom_hbond_site_symmetry_A
N2 H2A O5 0.90 2.28 3.051(17) 144.2 .
N2 H2B O6 0.90 2.07 2.964(17) 169.4 4
N2 H2B O5 0.90 3.48 4.203(18) 139.4 4
N1 H1B O1 0.90 2.16 3.042(18) 165.9 .
